data_2225833
loop_
_publ_author_name
'Aitipamula, Srinivasulu'
'Chow, Pui Shan'
'Tan, Reginald B.H.'

_publ_section_title
;
 Ethenzamide--gentisic acid--acetic acid (2/1/1)
;
_journal_coeditor_code FB2192
_journal_issue 5
_journal_name_full 'Acta Crystallographica Section E'
_journal_page_first o1045
_journal_page_last o1046
_journal_paper_doi 10.1107/S1600536810012407
_journal_volume 66
_journal_year 2010
_chemical_formula_iupac '2C9 H11 N O2, C7 H6 O4, C2 H4 O2'
_chemical_formula_moiety '2(C9 H11 N O2), C7 H6 O4, C2 H4 O2'
_chemical_formula_sum 'C27 H32 N2 O10'
_chemical_formula_weight 544.55
_chemical_name_common 'Ethenzamide--gentisic acid--acetic acid (2/1/1)'
_chemical_name_systematic
;
2-ethoxybenzamide---2,5-dihydroxybenzoic acid---ethanoic acid (2/1/1)
;
_space_group_IT_number 2
_symmetry_cell_setting triclinic
_symmetry_space_group_name_Hall '-P 1'
_symmetry_space_group_name_H-M 'P -1'
_atom_sites_solution_hydrogens difmap
_atom_sites_solution_primary direct
_atom_sites_solution_secondary difmap
_audit_creation_method SHELXL-97
_cell_angle_alpha 93.65(3)
_cell_angle_beta 93.55(3)
_cell_angle_gamma 119.45(3)
_cell_formula_units_Z 2
_cell_length_a 8.8083(18)
_cell_length_b 8.8802(18)
_cell_length_c 19.880(4)
_cell_measurement_reflns_used 3760
_cell_measurement_temperature 110(2)
_cell_measurement_theta_max 30.9626
_cell_measurement_theta_min 2.0649
_cell_volume 1343.5(6)
_computing_cell_refinement '<i>CrystalClear</i> (Rigaku, 2008)'
_computing_data_collection '<i>CrystalClear</i> (Rigaku, 2008)'
_computing_data_reduction '<i>CrystalClear</i> (Rigaku, 2008)'
_computing_molecular_graphics '<i>X-SEED</i> (Barbour, 2001)'
_computing_publication_material '<i>SHELXTL</i> (Sheldrick, 2008) and <i>PLATON</i> (Spek, 2009)'
_computing_structure_refinement '<i>SHELXL97</i> (Sheldrick, 2008)'
_computing_structure_solution '<i>SHELXS97</i> (Sheldrick, 2008)'
_diffrn_ambient_temperature 110(2)
_diffrn_measured_fraction_theta_full 0.988
_diffrn_measured_fraction_theta_max 0.988
_diffrn_measurement_device_type 'Rigaku Saturn CCD area-detector'
_diffrn_measurement_method '\w scans'
_diffrn_radiation_monochromator graphite
_diffrn_radiation_source 'fine-focus sealed tube'
_diffrn_radiation_type MoK\a
_diffrn_radiation_wavelength 0.71073
_diffrn_reflns_av_R_equivalents 0.0250
_diffrn_reflns_av_sigmaI/netI 0.0251
_diffrn_reflns_limit_h_max 11
_diffrn_reflns_limit_h_min -11
_diffrn_reflns_limit_k_max 9
_diffrn_reflns_limit_k_min -11
_diffrn_reflns_limit_l_max 24
_diffrn_reflns_limit_l_min -26
_diffrn_reflns_number 19296
_diffrn_reflns_theta_full 28.28
_diffrn_reflns_theta_max 28.28
_diffrn_reflns_theta_min 2.06
_exptl_absorpt_coefficient_mu 0.103
_exptl_absorpt_correction_T_max 0.9776
_exptl_absorpt_correction_T_min 0.9667
_exptl_absorpt_correction_type multi-scan
_exptl_absorpt_process_details '(Blessing, 1995)'
_exptl_crystal_colour yellow
_exptl_crystal_density_diffrn 1.346
_exptl_crystal_density_method 'not measured'
_exptl_crystal_description block
_exptl_crystal_F_000 576
_exptl_crystal_size_max 0.33
_exptl_crystal_size_mid 0.29
_exptl_crystal_size_min 0.22
_refine_diff_density_max 0.249
_refine_diff_density_min -0.231
_refine_ls_extinction_coef 0.0054(18)
_refine_ls_extinction_expression Fc^*^=kFc[1+0.001xFc^2^\l^3^/sin(2\q)]^-1/4^
_refine_ls_extinction_method '<i>SHELXL97</i> (Sheldrick, 2008)'
_refine_ls_goodness_of_fit_ref 1.113
_refine_ls_hydrogen_treatment mixed
_refine_ls_matrix_type full
_refine_ls_number_parameters 380
_refine_ls_number_reflns 6594
_refine_ls_number_restraints 0
_refine_ls_restrained_S_all 1.113
_refine_ls_R_factor_all 0.0537
_refine_ls_R_factor_gt 0.0496
_refine_ls_shift/su_max 0.001
_refine_ls_shift/su_mean 0.000
_refine_ls_structure_factor_coef Fsqd
_refine_ls_weighting_details 'calc w=1/[\s^2^(Fo^2^)+(0.0677P)^2^+0.2882P] where P=(Fo^2^+2Fc^2^)/3'
_refine_ls_weighting_scheme calc
_refine_ls_wR_factor_gt 0.1308
_refine_ls_wR_factor_ref 0.1345
_reflns_number_gt 6074
_reflns_number_total 6594
_reflns_threshold_expression I>2sigma(I)
_cod_data_source_file fb2192.cif
_cod_data_source_block I
_cod_depositor_comments
;
The following automatic conversions were performed:
'_symmetry_cell_setting' value 'Triclinic' changed to 'triclinic'
according to '/home/saulius/struct/CIF-dictionaries/cif_core.dic'
dictionary named 'cif_core.dic' version 2.4.1 from 2010-06-29.

Automatic conversion script
Id: cif_fix_enum 1527 2010-12-29 10:47:43Z saulius 
;
_cod_database_code 2225833
_cod_database_fobs_code 2225833

loop_
_symmetry_equiv_pos_as_xyz
'x, y, z'
'-x, -y, -z'

loop_
_atom_site_type_symbol
_atom_site_label
_atom_site_fract_x
_atom_site_fract_y
_atom_site_fract_z
_atom_site_U_iso_or_equiv
_atom_site_adp_type
_atom_site_calc_flag
_atom_site_refinement_flags
_atom_site_occupancy
_atom_site_disorder_assembly
_atom_site_disorder_group
O O4 0.18598(11) 0.96579(12) 0.43017(5) 0.0280(2) Uani d . 1 . .
O O9 1.05478(12) 0.54627(13) 0.63748(5) 0.0319(2) Uani d . 1 . .
O O3 -0.22283(12) 0.57234(13) 0.51754(5) 0.0324(2) Uani d . 1 . .
O O10 0.76432(12) 0.38996(13) 0.61300(5) 0.0316(2) Uani d . 1 . .
H H20 0.781(2) 0.464(3) 0.5756(10) 0.047 Uiso d . 1 . .
N N2 0.06949(14) 0.72419(16) 0.51542(6) 0.0281(2) Uani d . 1 . .
H H10 0.079(2) 0.668(2) 0.5509(9) 0.034 Uiso d . 1 . .
H H7 0.159(2) 0.811(2) 0.5000(9) 0.034 Uiso d . 1 . .
C C16 -0.09157(16) 0.68847(16) 0.49396(6) 0.0249(2) Uani d . 1 . .
C C11 0.01615(16) 0.92217(16) 0.41021(6) 0.0251(3) Uani d . 1 . .
C C12 -0.02542(17) 1.00581(18) 0.36157(7) 0.0295(3) Uani d . 1 . .
H H12 0.0654 1.0958 0.3409 0.035 Uiso calc R 1 . .
C C18 0.49661(17) 1.13984(19) 0.43493(7) 0.0325(3) Uani d . 1 . .
H H18A 0.5037 1.1604 0.4843 0.049 Uiso calc R 1 . .
H H18B 0.5932 1.2403 0.4180 0.049 Uiso calc R 1 . .
H H18C 0.5050 1.0356 0.4229 0.049 Uiso calc R 1 . .
C C17 0.32440(16) 1.11405(17) 0.40346(7) 0.0285(3) Uani d . 1 . .
H H17A 0.3150 1.2191 0.4149 0.034 Uiso calc R 1 . .
H H17B 0.3155 1.0925 0.3535 0.034 Uiso calc R 1 . .
C C10 -0.11871(16) 0.78677(16) 0.44080(6) 0.0246(2) Uani d . 1 . .
C C15 -0.29227(16) 0.74279(17) 0.42099(7) 0.0277(3) Uani d . 1 . .
H H15 -0.3844 0.6526 0.4411 0.033 Uiso calc R 1 . .
C C13 -0.19922(18) 0.95831(18) 0.34313(7) 0.0308(3) Uani d . 1 . .
H H13 -0.2264 1.0162 0.3099 0.037 Uiso calc R 1 . .
C C26 0.91047(17) 0.43317(17) 0.65051(7) 0.0283(3) Uani d . 1 . .
C C14 -0.33339(17) 0.82690(18) 0.37295(7) 0.0308(3) Uani d . 1 . .
H H14 -0.4521 0.7951 0.3605 0.037 Uiso calc R 1 . .
C C27 0.8867(2) 0.3342(2) 0.71097(8) 0.0371(3) Uani d . 1 . .
H H27A 0.9874 0.3168 0.7199 0.056 Uiso calc R 1 . .
H H27B 0.7791 0.2209 0.7020 0.056 Uiso calc R 1 . .
H H27C 0.8780 0.4001 0.7505 0.056 Uiso calc R 1 . .
O O1 0.91975(12) 0.71644(12) 1.01611(5) 0.0296(2) Uani d . 1 . .
O O2 0.45825(12) 0.67508(13) 0.93005(5) 0.0298(2) Uani d . 1 . .
C C1 0.66698(16) 0.57974(16) 0.93614(6) 0.0247(2) Uani d . 1 . .
N N1 0.75912(17) 0.84922(16) 1.00868(6) 0.0322(3) Uani d . 1 . .
H H1 0.656(2) 0.845(2) 0.9926(9) 0.039 Uiso d . 1 . .
H H2 0.829(2) 0.926(2) 1.0438(9) 0.039 Uiso d . 1 . .
C C7 0.78960(16) 0.72148(16) 0.98983(6) 0.0254(2) Uani d . 1 . .
C C2 0.50360(17) 0.55485(16) 0.90874(6) 0.0262(3) Uani d . 1 . .
C C6 0.71780(18) 0.46025(17) 0.91414(7) 0.0291(3) Uani d . 1 . .
H H6 0.8278 0.4760 0.9321 0.035 Uiso calc R 1 . .
C C8 0.28786(17) 0.65018(19) 0.90704(7) 0.0316(3) Uani d . 1 . .
H H8A 0.1940 0.5434 0.9228 0.038 Uiso calc R 1 . .
H H8B 0.2710 0.6394 0.8569 0.038 Uiso calc R 1 . .
C C9 0.2832(2) 0.8079(2) 0.93678(8) 0.0388(3) Uani d . 1 . .
H H9A 0.3025 0.8181 0.9863 0.058 Uiso calc R 1 . .
H H9B 0.1687 0.7961 0.9232 0.058 Uiso calc R 1 . .
H H9C 0.3755 0.9123 0.9201 0.058 Uiso calc R 1 . .
C C4 0.44999(19) 0.29481(18) 0.84136(7) 0.0344(3) Uani d . 1 . .
H H4 0.3759 0.1974 0.8093 0.041 Uiso calc R 1 . .
C C3 0.39524(18) 0.41077(18) 0.86209(7) 0.0314(3) Uani d . 1 . .
H H3 0.2839 0.3921 0.8445 0.038 Uiso calc R 1 . .
C C5 0.61151(19) 0.31929(18) 0.86680(7) 0.0330(3) Uani d . 1 . .
H H5 0.6489 0.2402 0.8519 0.040 Uiso calc R 1 . .
O O8 0.70122(13) 0.23351(13) 0.25999(5) 0.0327(2) Uani d . 1 . .
H H19 0.784(3) 0.317(3) 0.2955(10) 0.049 Uiso d . 1 . .
O O6 0.13707(13) -0.09895(13) 0.11728(5) 0.0319(2) Uani d . 1 . .
H H11 0.039(3) -0.166(3) 0.0787(10) 0.048 Uiso d . 1 . .
O O5 -0.01505(12) 0.03810(13) 0.13600(5) 0.0327(2) Uani d . 1 . .
O O7 0.10781(13) 0.29851(13) 0.23160(5) 0.0325(2) Uani d . 1 . .
H H16 0.033(3) 0.217(3) 0.1981(10) 0.049 Uiso d . 1 . .
C C24 0.41450(17) 0.13298(16) 0.20904(6) 0.0254(2) Uani d . 1 . .
H H24 0.4210 0.0417 0.1842 0.030 Uiso calc R 1 . .
C C22 0.54594(17) 0.38590(17) 0.29022(6) 0.0285(3) Uani d . 1 . .
H H22 0.6432 0.4691 0.3207 0.034 Uiso calc R 1 . .
C C23 0.55542(16) 0.25175(17) 0.25389(6) 0.0264(3) Uani d . 1 . .
C C19 0.26205(16) 0.14500(16) 0.19962(6) 0.0248(2) Uani d . 1 . .
C C25 0.11617(17) 0.02315(16) 0.14875(6) 0.0262(3) Uani d . 1 . .
C C21 0.39528(17) 0.39826(17) 0.28208(7) 0.0285(3) Uani d . 1 . .
H H21 0.3894 0.4890 0.3076 0.034 Uiso calc R 1 . .
C C20 0.25202(17) 0.27906(17) 0.23681(6) 0.0263(3) Uani d . 1 . .

loop_
_atom_site_aniso_label
_atom_site_aniso_U_11
_atom_site_aniso_U_22
_atom_site_aniso_U_33
_atom_site_aniso_U_12
_atom_site_aniso_U_13
_atom_site_aniso_U_23
O4 0.0206(4) 0.0310(5) 0.0326(5) 0.0122(4) 0.0044(3) 0.0081(4)
O9 0.0255(4) 0.0373(5) 0.0296(5) 0.0130(4) 0.0020(3) 0.0044(4)
O3 0.0221(4) 0.0334(5) 0.0383(5) 0.0106(4) 0.0038(4) 0.0089(4)
O10 0.0241(4) 0.0338(5) 0.0340(5) 0.0119(4) 0.0045(4) 0.0054(4)
N2 0.0215(5) 0.0322(6) 0.0288(5) 0.0116(4) 0.0025(4) 0.0071(4)
C16 0.0222(5) 0.0254(6) 0.0258(6) 0.0112(5) 0.0028(4) -0.0010(4)
C11 0.0230(5) 0.0271(6) 0.0257(6) 0.0136(5) 0.0007(4) -0.0018(5)
C12 0.0292(6) 0.0305(6) 0.0301(6) 0.0160(5) 0.0026(5) 0.0035(5)
C18 0.0246(6) 0.0338(7) 0.0383(7) 0.0130(5) 0.0055(5) 0.0097(6)
C17 0.0243(6) 0.0285(6) 0.0314(6) 0.0115(5) 0.0059(5) 0.0068(5)
C10 0.0234(6) 0.0246(6) 0.0251(6) 0.0121(5) 0.0010(4) -0.0025(4)
C15 0.0234(6) 0.0258(6) 0.0308(6) 0.0111(5) -0.0010(5) -0.0037(5)
C13 0.0327(7) 0.0301(7) 0.0317(6) 0.0185(5) -0.0046(5) -0.0006(5)
C26 0.0293(6) 0.0302(6) 0.0275(6) 0.0166(5) 0.0049(5) 0.0002(5)
C14 0.0254(6) 0.0301(7) 0.0359(7) 0.0149(5) -0.0050(5) -0.0040(5)
C27 0.0446(8) 0.0372(8) 0.0330(7) 0.0220(6) 0.0083(6) 0.0079(6)
O1 0.0282(4) 0.0290(5) 0.0326(5) 0.0159(4) -0.0005(4) -0.0008(4)
O2 0.0302(5) 0.0331(5) 0.0305(5) 0.0195(4) 0.0020(4) 0.0017(4)
C1 0.0276(6) 0.0228(6) 0.0231(6) 0.0117(5) 0.0045(4) 0.0048(4)
N1 0.0356(6) 0.0299(6) 0.0338(6) 0.0201(5) -0.0035(5) -0.0042(5)
C7 0.0280(6) 0.0238(6) 0.0253(6) 0.0130(5) 0.0050(4) 0.0054(4)
C2 0.0299(6) 0.0275(6) 0.0235(6) 0.0154(5) 0.0062(5) 0.0060(5)
C6 0.0309(6) 0.0281(6) 0.0306(6) 0.0162(5) 0.0053(5) 0.0039(5)
C8 0.0275(6) 0.0372(7) 0.0342(7) 0.0186(6) 0.0047(5) 0.0091(5)
C9 0.0370(7) 0.0420(8) 0.0474(8) 0.0261(7) 0.0089(6) 0.0101(6)
C4 0.0375(7) 0.0292(7) 0.0298(7) 0.0123(6) 0.0017(5) -0.0008(5)
C3 0.0299(6) 0.0316(7) 0.0290(6) 0.0126(5) 0.0018(5) 0.0025(5)
C5 0.0391(7) 0.0288(7) 0.0332(7) 0.0188(6) 0.0052(5) -0.0001(5)
O8 0.0291(5) 0.0363(5) 0.0357(5) 0.0198(4) -0.0039(4) -0.0006(4)
O6 0.0344(5) 0.0295(5) 0.0336(5) 0.0193(4) -0.0058(4) -0.0050(4)
O5 0.0278(5) 0.0350(5) 0.0357(5) 0.0176(4) -0.0032(4) -0.0034(4)
O7 0.0290(5) 0.0329(5) 0.0383(5) 0.0185(4) 0.0006(4) -0.0026(4)
C24 0.0287(6) 0.0240(6) 0.0249(6) 0.0141(5) 0.0025(4) 0.0037(4)
C22 0.0297(6) 0.0260(6) 0.0257(6) 0.0110(5) 0.0007(5) 0.0016(5)
C23 0.0260(6) 0.0278(6) 0.0266(6) 0.0142(5) 0.0021(4) 0.0054(5)
C19 0.0255(6) 0.0235(6) 0.0243(6) 0.0113(5) 0.0019(4) 0.0037(4)
C25 0.0271(6) 0.0255(6) 0.0266(6) 0.0135(5) 0.0029(4) 0.0040(5)
C21 0.0314(6) 0.0254(6) 0.0287(6) 0.0142(5) 0.0034(5) 0.0012(5)
C20 0.0269(6) 0.0264(6) 0.0270(6) 0.0138(5) 0.0045(4) 0.0051(5)

loop_
_atom_type_symbol
_atom_type_description
_atom_type_scat_dispersion_real
_atom_type_scat_dispersion_imag
_atom_type_scat_source
C C 0.0033 0.0016 'International Tables Vol C Tables 4.2.6.8 and 6.1.1.4'
H H 0.0000 0.0000 'International Tables Vol C Tables 4.2.6.8 and 6.1.1.4'
N N 0.0061 0.0033 'International Tables Vol C Tables 4.2.6.8 and 6.1.1.4'
O O 0.0106 0.0060 'International Tables Vol C Tables 4.2.6.8 and 6.1.1.4'

loop_
_geom_angle_atom_site_label_1
_geom_angle_atom_site_label_2
_geom_angle_atom_site_label_3
_geom_angle_site_symmetry_1
_geom_angle_site_symmetry_3
_geom_angle
_geom_angle_publ_flag
C11 O4 C17 . . 117.67(10) ?
C26 O10 H20 . . 113.5(11) ?
C16 N2 H10 . . 116.3(11) ?
C16 N2 H7 . . 119.0(11) ?
H10 N2 H7 . . 123.8(16) ?
O3 C16 N2 . . 121.07(12) ?
O3 C16 C10 . . 119.00(11) ?
N2 C16 C10 . . 119.93(12) ?
O4 C11 C12 . . 122.18(12) ?
O4 C11 C10 . . 117.69(11) ?
C12 C11 C10 . . 120.13(12) ?
C13 C12 C11 . . 120.32(13) ?
C13 C12 H12 . . 119.8 ?
C11 C12 H12 . . 119.8 ?
C17 C18 H18A . . 109.5 ?
C17 C18 H18B . . 109.5 ?
H18A C18 H18B . . 109.5 ?
C17 C18 H18C . . 109.5 ?
H18A C18 H18C . . 109.5 ?
H18B C18 H18C . . 109.5 ?
O4 C17 C18 . . 107.57(11) ?
O4 C17 H17A . . 110.2 ?
C18 C17 H17A . . 110.2 ?
O4 C17 H17B . . 110.2 ?
C18 C17 H17B . . 110.2 ?
H17A C17 H17B . . 108.5 ?
C15 C10 C11 . . 117.89(12) ?
C15 C10 C16 . . 116.73(12) ?
C11 C10 C16 . . 125.37(11) ?
C14 C15 C10 . . 121.93(13) ?
C14 C15 H15 . . 119.0 ?
C10 C15 H15 . . 119.0 ?
C14 C13 C12 . . 120.47(13) ?
C14 C13 H13 . . 119.8 ?
C12 C13 H13 . . 119.8 ?
O9 C26 O10 . . 122.84(13) ?
O9 C26 C27 . . 122.78(13) ?
O10 C26 C27 . . 114.38(12) ?
C15 C14 C13 . . 119.25(12) ?
C15 C14 H14 . . 120.4 ?
C13 C14 H14 . . 120.4 ?
C26 C27 H27A . . 109.5 ?
C26 C27 H27B . . 109.5 ?
H27A C27 H27B . . 109.5 ?
C26 C27 H27C . . 109.5 ?
H27A C27 H27C . . 109.5 ?
H27B C27 H27C . . 109.5 ?
C2 O2 C8 . . 119.79(11) ?
C6 C1 C2 . . 118.51(12) ?
C6 C1 C7 . . 116.30(12) ?
C2 C1 C7 . . 125.14(12) ?
C7 N1 H1 . . 120.7(11) ?
C7 N1 H2 . . 117.4(12) ?
H1 N1 H2 . . 120.6(16) ?
O1 C7 N1 . . 121.31(12) ?
O1 C7 C1 . . 118.85(12) ?
N1 C7 C1 . . 119.85(12) ?
O2 C2 C3 . . 122.70(12) ?
O2 C2 C1 . . 117.45(11) ?
C3 C2 C1 . . 119.85(12) ?
C5 C6 C1 . . 121.49(13) ?
C5 C6 H6 . . 119.3 ?
C1 C6 H6 . . 119.3 ?
O2 C8 C9 . . 106.37(12) ?
O2 C8 H8A . . 110.5 ?
C9 C8 H8A . . 110.5 ?
O2 C8 H8B . . 110.5 ?
C9 C8 H8B . . 110.5 ?
H8A C8 H8B . . 108.6 ?
C8 C9 H9A . . 109.5 ?
C8 C9 H9B . . 109.5 ?
H9A C9 H9B . . 109.5 ?
C8 C9 H9C . . 109.5 ?
H9A C9 H9C . . 109.5 ?
H9B C9 H9C . . 109.5 ?
C5 C4 C3 . . 120.78(13) ?
C5 C4 H4 . . 119.6 ?
C3 C4 H4 . . 119.6 ?
C4 C3 C2 . . 120.05(13) ?
C4 C3 H3 . . 120.0 ?
C2 C3 H3 . . 120.0 ?
C6 C5 C4 . . 119.29(13) ?
C6 C5 H5 . . 120.4 ?
C4 C5 H5 . . 120.4 ?
C23 O8 H19 . . 109.3(12) ?
C25 O6 H11 . . 110.3(11) ?
C20 O7 H16 . . 105.4(13) ?
C23 C24 C19 . . 120.98(12) ?
C23 C24 H24 . . 119.5 ?
C19 C24 H24 . . 119.5 ?
C21 C22 C23 . . 120.24(12) ?
C21 C22 H22 . . 119.9 ?
C23 C22 H22 . . 119.9 ?
O8 C23 C24 . . 117.91(12) ?
O8 C23 C22 . . 122.62(12) ?
C24 C23 C22 . . 119.46(12) ?
C24 C19 C20 . . 119.47(12) ?
C24 C19 C25 . . 120.45(12) ?
C20 C19 C25 . . 120.02(12) ?
O5 C25 O6 . . 122.74(12) ?
O5 C25 C19 . . 121.85(12) ?
O6 C25 C19 . . 115.40(11) ?
C22 C21 C20 . . 120.82(12) ?
C22 C21 H21 . . 119.6 ?
C20 C21 H21 . . 119.6 ?
O7 C20 C21 . . 117.69(12) ?
O7 C20 C19 . . 123.28(12) ?
C21 C20 C19 . . 119.02(12) ?

loop_
_geom_bond_atom_site_label_1
_geom_bond_atom_site_label_2
_geom_bond_site_symmetry_2
_geom_bond_distance
_geom_bond_publ_flag
O4 C11 . 1.3720(15) ?
O4 C17 . 1.4466(16) ?
O9 C26 . 1.2289(17) ?
O3 C16 . 1.2555(16) ?
O10 C26 . 1.3112(17) ?
O10 H20 . 0.99(2) ?
N2 C16 . 1.3269(16) ?
N2 H10 . 0.913(18) ?
N2 H7 . 0.879(18) ?
C16 C10 . 1.4924(19) ?
C11 C12 . 1.3913(19) ?
C11 C10 . 1.4159(18) ?
C12 C13 . 1.3899(18) ?
C12 H12 . 0.9500 ?
C18 C17 . 1.5058(18) ?
C18 H18A . 0.9800 ?
C18 H18B . 0.9800 ?
C18 H18C . 0.9800 ?
C17 H17A . 0.9900 ?
C17 H17B . 0.9900 ?
C10 C15 . 1.4012(17) ?
C15 C14 . 1.384(2) ?
C15 H15 . 0.9500 ?
C13 C14 . 1.389(2) ?
C13 H13 . 0.9500 ?
C26 C27 . 1.499(2) ?
C14 H14 . 0.9500 ?
C27 H27A . 0.9800 ?
C27 H27B . 0.9800 ?
C27 H27C . 0.9800 ?
O1 C7 . 1.2523(16) ?
O2 C2 . 1.3644(16) ?
O2 C8 . 1.4444(16) ?
C1 C6 . 1.3963(18) ?
C1 C2 . 1.4112(18) ?
C1 C7 . 1.4965(19) ?
N1 C7 . 1.3256(17) ?
N1 H1 . 0.930(19) ?
N1 H2 . 0.90(2) ?
C2 C3 . 1.395(2) ?
C6 C5 . 1.385(2) ?
C6 H6 . 0.9500 ?
C8 C9 . 1.506(2) ?
C8 H8A . 0.9900 ?
C8 H8B . 0.9900 ?
C9 H9A . 0.9800 ?
C9 H9B . 0.9800 ?
C9 H9C . 0.9800 ?
C4 C5 . 1.386(2) ?
C4 C3 . 1.386(2) ?
C4 H4 . 0.9500 ?
C3 H3 . 0.9500 ?
C5 H5 . 0.9500 ?
O8 C23 . 1.3705(16) ?
O8 H19 . 0.96(2) ?
O6 C25 . 1.3134(16) ?
O6 H11 . 1.02(2) ?
O5 C25 . 1.2397(16) ?
O7 C20 . 1.3622(16) ?
O7 H16 . 0.90(2) ?
C24 C23 . 1.3798(19) ?
C24 C19 . 1.4007(18) ?
C24 H24 . 0.9500 ?
C22 C21 . 1.3849(19) ?
C22 C23 . 1.3941(19) ?
C22 H22 . 0.9500 ?
C19 C20 . 1.4040(18) ?
C19 C25 . 1.4756(19) ?
C21 C20 . 1.3955(19) ?
C21 H21 . 0.9500 ?

loop_
_geom_hbond_atom_site_label_D
_geom_hbond_atom_site_label_H
_geom_hbond_atom_site_label_A
_geom_hbond_site_symmetry_A
_geom_hbond_distance_DH
_geom_hbond_distance_HA
_geom_hbond_distance_DA
_geom_hbond_angle_DHA
N1 H1 O2 . 0.926(19) 1.941(18) 2.6472(19) 131.6(14)
N1 H2 O5 1_666 0.90(2) 2.085(18) 2.9550(17) 163.0(15)
N2 H7 O4 . 0.879(18) 1.959(17) 2.6536(16) 135.0(17)
N2 H10 O9 1_455 0.912(18) 2.057(17) 2.9542(17) 167.4(17)
O6 H11 O1 1_444 1.02(2) 1.53(2) 2.5327(15) 167.0(18)
O7 H16 O5 . 0.90(2) 1.80(2) 2.6183(15) 149(3)
O8 H19 O9 2_766 0.96(2) 1.77(2) 2.7231(16) 173(2)
O10 H20 O3 1_655 0.99(2) 1.56(2) 2.5446(15) 171(2)
C8 H8A O1 2_667 0.99 2.46 3.3768(19) 154
C13 H13 O8 1_465 0.95 2.55 3.452(2) 159
C14 H14 O10 2_566 0.95 2.53 3.348(2) 145

loop_
_cod_related_entry_id
_cod_related_entry_database
_cod_related_entry_code
1 ChemSpider 30656069
